data_4088472
loop_
_publ_author_name
'Shoken, Dana'
'Shimon, Linda J. W.'
'Tamm, Matthias'
'Eisen, Moris S.'

_publ_section_title
;
 Synthesis of Imidazolin-2-iminato Titanium Complexes Containing Aryloxo
 Ligands and Their Catalytic Performance in the Polymerization of
 \a-Olefins
;
_journal_issue 8
_journal_name_full Organometallics
_journal_page_first 1125
_journal_paper_doi 10.1021/acs.organomet.6b00117
_journal_volume 35
_journal_year 2016
_chemical_formula_moiety 'C25 H41 Cl2 N3 O Ti'
_chemical_formula_sum 'C25 H41 Cl2 N3 O Ti'
_chemical_formula_weight 518.41
_chemical_name_common Moris387
_space_group_IT_number 14
_space_group_name_Hall '-P 2ybc'
_space_group_name_H-M_alt 'P 1 21/c 1'
_symmetry_cell_setting monoclinic
_symmetry_space_group_name_Hall '-P 2ybc'
_symmetry_space_group_name_H-M 'P 1 21/c 1'
_atom_sites_solution_hydrogens geom
_atom_sites_solution_primary direct
_atom_sites_solution_secondary difmap
_audit_creation_method SHELXL-97
_cell_angle_alpha 90.00
_cell_angle_beta 101.5830(10)
_cell_angle_gamma 90.00
_cell_formula_units_Z 4
_cell_length_a 17.3290(4)
_cell_length_b 9.5510(2)
_cell_length_c 18.4160(7)
_cell_measurement_reflns_used 4575
_cell_measurement_temperature 200(2)
_cell_measurement_theta_max 24.18
_cell_measurement_theta_min 1.13
_cell_volume 2985.95(15)
_computing_cell_refinement 'DENZO HKL2000 (Otwinowski & Minor 1997)'
_computing_data_collection 'Collect (Nonius, 2006)'
_computing_data_reduction 'DENZO HKL2000 (Otwinowski & Minor 1997)'
_computing_molecular_graphics 'Mercury 3.1'
_computing_structure_refinement 'SHELXL-97 (Sheldrick, 1997)'
_computing_structure_solution 'SHELXS-97 (Sheldrick, 1990)'
_diffrn_ambient_temperature 200(2)
_diffrn_detector_area_resol_mean 95
_diffrn_measured_fraction_theta_full 0.994
_diffrn_measured_fraction_theta_max 0.994
_diffrn_measurement_device_type 'Nonius KappaCCD'
_diffrn_measurement_method 'phi- and omega-scans'
_diffrn_radiation_monochromator graphite
_diffrn_radiation_source 'fine-focus sealed tube'
_diffrn_radiation_type MoK\a
_diffrn_radiation_wavelength 0.71073
_diffrn_reflns_av_R_equivalents 0.0560
_diffrn_reflns_av_sigmaI/netI 0.0421
_diffrn_reflns_limit_h_max 19
_diffrn_reflns_limit_h_min 0
_diffrn_reflns_limit_k_max 10
_diffrn_reflns_limit_k_min 0
_diffrn_reflns_limit_l_max 20
_diffrn_reflns_limit_l_min -20
_diffrn_reflns_number 4440
_diffrn_reflns_theta_full 24.18
_diffrn_reflns_theta_max 24.18
_diffrn_reflns_theta_min 1.20
_diffrn_standards_decay_% none
_diffrn_standards_interval_count none
_diffrn_standards_interval_time none
_diffrn_standards_number none
_exptl_absorpt_coefficient_mu 0.485
_exptl_absorpt_correction_T_max 0.8925
_exptl_absorpt_correction_T_min 0.7797
_exptl_absorpt_correction_type multi-scan
_exptl_absorpt_process_details
;
'HKL Denzo and Scalepack (Otwinowski & Minor 1997)'  
;
_exptl_crystal_colour orange
_exptl_crystal_density_diffrn 1.153
_exptl_crystal_density_method 'not measured'
_exptl_crystal_description block
_exptl_crystal_F_000 1104
_exptl_crystal_size_max 0.54
_exptl_crystal_size_mid 0.39
_exptl_crystal_size_min 0.24
_refine_diff_density_max 0.641
_refine_diff_density_min -0.326
_refine_diff_density_rms 0.086
_refine_ls_extinction_method none
_refine_ls_goodness_of_fit_ref 1.064
_refine_ls_hydrogen_treatment constr
_refine_ls_matrix_type full
_refine_ls_number_parameters 289
_refine_ls_number_reflns 4440
_refine_ls_number_restraints 0
_refine_ls_restrained_S_all 1.064
_refine_ls_R_factor_all 0.0650
_refine_ls_R_factor_gt 0.0466
_refine_ls_shift/su_max 0.002
_refine_ls_shift/su_mean 0.001
_refine_ls_structure_factor_coef Fsqd
_refine_ls_weighting_details 'calc w=1/[\s^2^(Fo^2^)+(0.0798P)^2^+0.9266P] where P=(Fo^2^+2Fc^2^)/3'
_refine_ls_weighting_scheme calc
_refine_ls_wR_factor_gt 0.1211
_refine_ls_wR_factor_ref 0.1348
_reflns_number_gt 3528
_reflns_number_total 4440
_reflns_threshold_expression >2sigma(I)
_cod_data_source_file om6b00117_si_004.cif
_cod_data_source_block Moris387
_cod_original_sg_symbol_H-M 'P 21/c'
_cod_database_code 4088472

loop_
_symmetry_equiv_pos_as_xyz
'x, y, z'
'-x, y+1/2, -z+1/2'
'-x, -y, -z'
'x, -y-1/2, z-1/2'

loop_
_atom_site_label
_atom_site_type_symbol
_atom_site_fract_x
_atom_site_fract_y
_atom_site_fract_z
_atom_site_U_iso_or_equiv
_atom_site_adp_type
_atom_site_occupancy
_atom_site_symmetry_multiplicity
_atom_site_calc_flag
_atom_site_refinement_flags
Ti1 Ti 0.65697(3) 0.60259(5) 0.33837(3) 0.03131(19) Uani 1 1 d .
Cl1 Cl 0.54426(5) 0.71933(8) 0.34538(6) 0.0530(3) Uani 1 1 d .
Cl2 Cl 0.71663(5) 0.69901(8) 0.25132(5) 0.0501(3) Uani 1 1 d .
O1 O 0.72483(12) 0.6183(2) 0.42524(11) 0.0413(5) Uani 1 1 d .
N1 N 0.63520(14) 0.4274(2) 0.31853(13) 0.0325(6) Uani 1 1 d .
N2 N 0.65939(15) 0.1959(2) 0.27598(14) 0.0355(6) Uani 1 1 d .
N3 N 0.58494(15) 0.2126(2) 0.35926(14) 0.0359(6) Uani 1 1 d .
C1 C 0.8040(2) 0.8172(4) 0.5342(2) 0.0537(9) Uani 1 1 d .
C2 C 0.7174(2) 0.8344(4) 0.5399(2) 0.0680(11) Uani 1 1 d .
H2A H 0.6837 0.7884 0.4975 0.102 Uiso 1 1 calc R
H2B H 0.7043 0.9342 0.5398 0.102 Uiso 1 1 calc R
H2C H 0.7090 0.7915 0.5860 0.102 Uiso 1 1 calc R
C3 C 0.8193(3) 0.8887(4) 0.4638(2) 0.0662(11) Uani 1 1 d .
H3A H 0.7887 0.8416 0.4201 0.099 Uiso 1 1 calc R
H3B H 0.8755 0.8829 0.4627 0.099 Uiso 1 1 calc R
H3C H 0.8035 0.9872 0.4636 0.099 Uiso 1 1 calc R
C4 C 0.8532(3) 0.8937(4) 0.6015(3) 0.0785(13) Uani 1 1 d .
H4A H 0.8384 0.9929 0.5997 0.118 Uiso 1 1 calc R
H4B H 0.9092 0.8851 0.6003 0.118 Uiso 1 1 calc R
H4C H 0.8431 0.8518 0.6473 0.118 Uiso 1 1 calc R
C5 C 0.9819(2) 0.4093(4) 0.6403(2) 0.0555(9) Uani 1 1 d .
C6 C 0.9728(3) 0.4365(8) 0.7186(3) 0.127(2) Uani 1 1 d .
H6A H 1.0192 0.4013 0.7533 0.190 Uiso 1 1 calc R
H6B H 0.9256 0.3885 0.7276 0.190 Uiso 1 1 calc R
H6C H 0.9676 0.5374 0.7261 0.190 Uiso 1 1 calc R
C7 C 1.0534(3) 0.4798(7) 0.6246(4) 0.140(3) Uani 1 1 d .
H7A H 1.1001 0.4460 0.6594 0.210 Uiso 1 1 calc R
H7B H 1.0485 0.5813 0.6304 0.210 Uiso 1 1 calc R
H7C H 1.0587 0.4587 0.5738 0.210 Uiso 1 1 calc R
C8 C 0.9920(4) 0.2522(6) 0.6363(4) 0.122(2) Uani 1 1 d .
H8A H 1.0388 0.2233 0.6725 0.183 Uiso 1 1 calc R
H8B H 0.9984 0.2261 0.5863 0.183 Uiso 1 1 calc R
H8C H 0.9454 0.2054 0.6474 0.183 Uiso 1 1 calc R
C9 C 0.78368(18) 0.5690(3) 0.47992(17) 0.0375(7) Uani 1 1 d .
C10 C 0.82502(18) 0.6611(3) 0.53314(18) 0.0411(7) Uani 1 1 d .
C11 C 0.8871(2) 0.6030(3) 0.58400(19) 0.0475(8) Uani 1 1 d .
H11 H 0.9164 0.6632 0.6204 0.057 Uiso 1 1 calc R
C12 C 0.90926(19) 0.4625(4) 0.58526(18) 0.0473(8) Uani 1 1 d .
C13 C 0.86427(19) 0.3743(4) 0.53272(19) 0.0462(8) Uani 1 1 d .
H13 H 0.8761 0.2772 0.5325 0.055 Uiso 1 1 calc R
C14 C 0.80233(19) 0.4288(3) 0.48097(18) 0.0429(8) Uani 1 1 d .
H14 H 0.7721 0.3680 0.4454 0.051 Uiso 1 1 calc R
C15 C 0.71146(19) 0.2324(3) 0.22285(19) 0.0430(8) Uani 1 1 d .
C16 C 0.6675(2) 0.3322(3) 0.16455(18) 0.0506(9) Uani 1 1 d .
H16A H 0.7011 0.3565 0.1295 0.076 Uiso 1 1 calc R
H16B H 0.6537 0.4175 0.1887 0.076 Uiso 1 1 calc R
H16C H 0.6193 0.2870 0.1378 0.076 Uiso 1 1 calc R
C17 C 0.7873(2) 0.2965(4) 0.2660(2) 0.0558(9) Uani 1 1 d .
H17A H 0.8217 0.3210 0.2317 0.084 Uiso 1 1 calc R
H17B H 0.8140 0.2289 0.3025 0.084 Uiso 1 1 calc R
H17C H 0.7749 0.3811 0.2915 0.084 Uiso 1 1 calc R
C18 C 0.7301(2) 0.0967(3) 0.1845(2) 0.0613(11) Uani 1 1 d .
H18A H 0.7640 0.1185 0.1493 0.092 Uiso 1 1 calc R
H18B H 0.6809 0.0546 0.1579 0.092 Uiso 1 1 calc R
H18C H 0.7572 0.0309 0.2219 0.092 Uiso 1 1 calc R
C19 C 0.53704(18) 0.2699(3) 0.41197(17) 0.0383(7) Uani 1 1 d .
C20 C 0.47117(19) 0.3600(3) 0.3686(2) 0.0476(8) Uani 1 1 d .
H20A H 0.4395 0.3981 0.4024 0.071 Uiso 1 1 calc R
H20B H 0.4377 0.3027 0.3307 0.071 Uiso 1 1 calc R
H20C H 0.4939 0.4371 0.3447 0.071 Uiso 1 1 calc R
C21 C 0.5904(2) 0.3520(4) 0.47331(18) 0.0491(8) Uani 1 1 d .
H21A H 0.5591 0.3891 0.5078 0.074 Uiso 1 1 calc R
H21B H 0.6149 0.4296 0.4515 0.074 Uiso 1 1 calc R
H21C H 0.6315 0.2899 0.5001 0.074 Uiso 1 1 calc R
C22 C 0.5016(2) 0.1472(4) 0.4471(2) 0.0611(10) Uani 1 1 d .
H22A H 0.4703 0.1828 0.4819 0.092 Uiso 1 1 calc R
H22B H 0.5441 0.0875 0.4737 0.092 Uiso 1 1 calc R
H22C H 0.4678 0.0924 0.4083 0.092 Uiso 1 1 calc R
C23 C 0.62676(17) 0.2886(3) 0.31762(16) 0.0309(7) Uani 1 1 d .
C24 C 0.5914(2) 0.0724(3) 0.34265(19) 0.0467(8) Uani 1 1 d .
H24 H 0.5676 -0.0034 0.3634 0.056 Uiso 1 1 calc R
C25 C 0.6370(2) 0.0621(3) 0.29223(19) 0.0473(9) Uani 1 1 d .
H25 H 0.6515 -0.0224 0.2712 0.057 Uiso 1 1 calc R

loop_
_atom_site_aniso_label
_atom_site_aniso_U_11
_atom_site_aniso_U_22
_atom_site_aniso_U_33
_atom_site_aniso_U_23
_atom_site_aniso_U_13
_atom_site_aniso_U_12
Ti1 0.0368(3) 0.0249(3) 0.0313(3) -0.0002(2) 0.0046(2) -0.0018(2)
Cl1 0.0445(5) 0.0325(4) 0.0829(7) -0.0024(4) 0.0149(5) 0.0042(3)
Cl2 0.0636(6) 0.0412(4) 0.0499(5) 0.0078(3) 0.0218(4) -0.0039(4)
O1 0.0430(13) 0.0437(12) 0.0348(13) -0.0059(9) 0.0019(10) -0.0039(9)
N1 0.0383(14) 0.0292(13) 0.0297(14) 0.0009(10) 0.0061(11) -0.0011(10)
N2 0.0448(15) 0.0282(12) 0.0349(15) -0.0038(10) 0.0115(12) -0.0010(10)
N3 0.0467(15) 0.0255(12) 0.0379(15) 0.0020(10) 0.0143(13) -0.0021(10)
C1 0.050(2) 0.054(2) 0.052(2) -0.0196(17) -0.0011(18) -0.0070(16)
C2 0.060(3) 0.079(3) 0.064(3) -0.029(2) 0.010(2) 0.011(2)
C3 0.075(3) 0.047(2) 0.076(3) -0.0058(18) 0.013(2) -0.0114(18)
C4 0.075(3) 0.070(3) 0.082(3) -0.038(2) -0.006(2) -0.008(2)
C5 0.040(2) 0.076(3) 0.048(2) 0.0164(18) 0.0033(17) -0.0056(17)
C6 0.097(4) 0.227(7) 0.049(3) 0.024(4) -0.002(3) 0.045(5)
C7 0.039(3) 0.200(6) 0.167(6) 0.110(5) -0.013(3) -0.022(3)
C8 0.095(4) 0.119(4) 0.128(5) 0.029(4) -0.037(4) 0.014(3)
C9 0.0343(17) 0.0490(18) 0.0289(17) -0.0008(13) 0.0059(15) -0.0050(14)
C10 0.0370(18) 0.0509(19) 0.0360(18) -0.0051(14) 0.0089(15) -0.0062(14)
C11 0.042(2) 0.060(2) 0.039(2) -0.0087(16) 0.0054(16) -0.0126(16)
C12 0.0367(18) 0.070(2) 0.037(2) 0.0093(16) 0.0104(16) -0.0078(16)
C13 0.042(2) 0.0524(19) 0.044(2) 0.0050(16) 0.0083(17) -0.0025(15)
C14 0.0417(19) 0.0488(19) 0.0367(19) -0.0039(14) 0.0042(16) -0.0089(15)
C15 0.0445(19) 0.0422(17) 0.047(2) -0.0125(14) 0.0212(16) -0.0050(14)
C16 0.064(2) 0.056(2) 0.036(2) -0.0043(15) 0.0188(17) -0.0080(17)
C17 0.045(2) 0.061(2) 0.063(3) -0.0118(18) 0.0146(18) -0.0057(16)
C18 0.071(3) 0.052(2) 0.070(3) -0.0198(18) 0.035(2) -0.0016(18)
C19 0.0463(19) 0.0344(15) 0.0371(19) 0.0030(13) 0.0153(15) -0.0023(13)
C20 0.0419(19) 0.0470(18) 0.054(2) -0.0026(16) 0.0108(17) -0.0022(15)
C21 0.057(2) 0.060(2) 0.0318(19) 0.0008(15) 0.0139(16) -0.0033(17)
C22 0.072(3) 0.054(2) 0.067(3) 0.0100(18) 0.038(2) -0.0089(18)
C23 0.0358(16) 0.0262(15) 0.0296(17) -0.0020(11) 0.0043(13) -0.0021(11)
C24 0.067(2) 0.0221(15) 0.054(2) 0.0024(13) 0.0189(19) -0.0042(14)
C25 0.061(2) 0.0292(16) 0.053(2) -0.0042(14) 0.0143(19) -0.0015(15)

loop_
_atom_type_symbol
_atom_type_description
_atom_type_scat_dispersion_real
_atom_type_scat_dispersion_imag
_atom_type_scat_source
Ti Ti 0.2776 0.4457 'International Tables Vol C Tables 4.2.6.8 and 6.1.1.4'
Cl Cl 0.1484 0.1585 'International Tables Vol C Tables 4.2.6.8 and 6.1.1.4'
O O 0.0106 0.0060 'International Tables Vol C Tables 4.2.6.8 and 6.1.1.4'
N N 0.0061 0.0033 'International Tables Vol C Tables 4.2.6.8 and 6.1.1.4'
C C 0.0033 0.0016 'International Tables Vol C Tables 4.2.6.8 and 6.1.1.4'
H H 0.0000 0.0000 'International Tables Vol C Tables 4.2.6.8 and 6.1.1.4'

loop_
_geom_angle_atom_site_label_1
_geom_angle_atom_site_label_2
_geom_angle_atom_site_label_3
_geom_angle
N1 Ti1 O1 110.15(10)
N1 Ti1 Cl2 110.64(8)
O1 Ti1 Cl2 106.63(7)
N1 Ti1 Cl1 109.34(8)
O1 Ti1 Cl1 108.99(7)
Cl2 Ti1 Cl1 111.05(4)
C9 O1 Ti1 152.73(19)
C23 N1 Ti1 168.1(2)
C23 N2 C25 108.1(2)
C23 N2 C15 125.9(2)
C25 N2 C15 125.9(2)
C23 N3 C24 108.4(2)
C23 N3 C19 126.4(2)
C24 N3 C19 125.1(2)
C2 C1 C3 110.4(3)
C2 C1 C10 110.1(3)
C3 C1 C10 109.8(3)
C2 C1 C4 106.6(3)
C3 C1 C4 107.9(3)
C10 C1 C4 112.1(3)
C1 C2 H2A 109.5
C1 C2 H2B 109.5
H2A C2 H2B 109.5
C1 C2 H2C 109.5
H2A C2 H2C 109.5
H2B C2 H2C 109.5
C1 C3 H3A 109.5
C1 C3 H3B 109.5
H3A C3 H3B 109.5
C1 C3 H3C 109.5
H3A C3 H3C 109.5
H3B C3 H3C 109.5
C1 C4 H4A 109.5
C1 C4 H4B 109.4
H4A C4 H4B 109.5
C1 C4 H4C 109.5
H4A C4 H4C 109.5
H4B C4 H4C 109.5
C7 C5 C6 111.1(5)
C7 C5 C8 109.3(5)
C6 C5 C8 104.6(4)
C7 C5 C12 109.1(3)
C6 C5 C12 110.2(3)
C8 C5 C12 112.5(3)
C5 C6 H6A 109.5
C5 C6 H6B 109.5
H6A C6 H6B 109.5
C5 C6 H6C 109.5
H6A C6 H6C 109.5
H6B C6 H6C 109.5
C5 C7 H7A 109.5
C5 C7 H7B 109.5
H7A C7 H7B 109.5
C5 C7 H7C 109.5
H7A C7 H7C 109.5
H7B C7 H7C 109.5
C5 C8 H8A 109.5
C5 C8 H8B 109.5
H8A C8 H8B 109.5
C5 C8 H8C 109.5
H8A C8 H8C 109.5
H8B C8 H8C 109.5
O1 C9 C14 119.0(3)
O1 C9 C10 120.0(3)
C14 C9 C10 121.0(3)
C11 C10 C9 115.9(3)
C11 C10 C1 122.1(3)
C9 C10 C1 122.0(3)
C10 C11 C12 124.6(3)
C10 C11 H11 117.7
C12 C11 H11 117.7
C11 C12 C13 117.1(3)
C11 C12 C5 121.1(3)
C13 C12 C5 121.8(3)
C14 C13 C12 119.9(3)
C14 C13 H13 120.1
C12 C13 H13 120.1
C9 C14 C13 121.5(3)
C9 C14 H14 119.3
C13 C14 H14 119.3
N2 C15 C16 109.0(3)
N2 C15 C17 108.8(3)
C16 C15 C17 112.0(3)
N2 C15 C18 108.2(2)
C16 C15 C18 109.0(3)
C17 C15 C18 109.8(3)
C15 C16 H16A 109.5
C15 C16 H16B 109.5
H16A C16 H16B 109.5
C15 C16 H16C 109.5
H16A C16 H16C 109.5
H16B C16 H16C 109.5
C15 C17 H17A 109.5
C15 C17 H17B 109.5
H17A C17 H17B 109.5
C15 C17 H17C 109.5
H17A C17 H17C 109.5
H17B C17 H17C 109.5
C15 C18 H18A 109.5
C15 C18 H18B 109.5
H18A C18 H18B 109.5
C15 C18 H18C 109.5
H18A C18 H18C 109.5
H18B C18 H18C 109.5
N3 C19 C20 108.7(2)
N3 C19 C21 109.6(2)
C20 C19 C21 112.2(3)
N3 C19 C22 108.4(2)
C20 C19 C22 109.5(3)
C21 C19 C22 108.4(3)
C19 C20 H20A 109.5
C19 C20 H20B 109.5
H20A C20 H20B 109.5
C19 C20 H20C 109.5
H20A C20 H20C 109.5
H20B C20 H20C 109.5
C19 C21 H21A 109.5
C19 C21 H21B 109.5
H21A C21 H21B 109.5
C19 C21 H21C 109.5
H21A C21 H21C 109.5
H21B C21 H21C 109.5
C19 C22 H22A 109.5
C19 C22 H22B 109.5
H22A C22 H22B 109.5
C19 C22 H22C 109.5
H22A C22 H22C 109.5
H22B C22 H22C 109.5
N1 C23 N3 126.2(2)
N1 C23 N2 126.5(3)
N3 C23 N2 107.3(2)
C25 C24 N3 108.0(3)
C25 C24 H24 126.0
N3 C24 H24 126.0
C24 C25 N2 108.2(3)
C24 C25 H25 125.9
N2 C25 H25 125.9

loop_
_geom_bond_atom_site_label_1
_geom_bond_atom_site_label_2
_geom_bond_distance
Ti1 N1 1.738(2)
Ti1 O1 1.792(2)
Ti1 Cl2 2.2700(9)
Ti1 Cl1 2.2750(9)
O1 C9 1.365(4)
N1 C23 1.334(3)
N2 C23 1.366(4)
N2 C25 1.386(4)
N2 C15 1.499(4)
N3 C23 1.365(4)
N3 C24 1.383(4)
N3 C19 1.502(4)
C1 C2 1.533(5)
C1 C3 1.536(5)
C1 C10 1.536(4)
C1 C4 1.539(5)
C2 H2A 0.9800
C2 H2B 0.9800
C2 H2C 0.9800
C3 H3A 0.9800
C3 H3B 0.9800
C3 H3C 0.9800
C4 H4A 0.9800
C4 H4B 0.9800
C4 H4C 0.9800
C5 C7 1.488(6)
C5 C6 1.506(6)
C5 C8 1.514(7)
C5 C12 1.536(5)
C6 H6A 0.9800
C6 H6B 0.9800
C6 H6C 0.9800
C7 H7A 0.9800
C7 H7B 0.9800
C7 H7C 0.9800
C8 H8A 0.9800
C8 H8B 0.9800
C8 H8C 0.9800
C9 C14 1.377(4)
C9 C10 1.402(4)
C10 C11 1.392(5)
C11 C12 1.394(5)
C11 H11 0.9500
C12 C13 1.397(5)
C13 C14 1.386(5)
C13 H13 0.9500
C14 H14 0.9500
C15 C16 1.521(5)
C15 C17 1.521(5)
C15 C18 1.541(4)
C16 H16A 0.9800
C16 H16B 0.9800
C16 H16C 0.9800
C17 H17A 0.9800
C17 H17B 0.9800
C17 H17C 0.9800
C18 H18A 0.9800
C18 H18B 0.9800
C18 H18C 0.9800
C19 C20 1.521(4)
C19 C21 1.525(4)
C19 C22 1.527(4)
C20 H20A 0.9800
C20 H20B 0.9800
C20 H20C 0.9800
C21 H21A 0.9800
C21 H21B 0.9800
C21 H21C 0.9800
C22 H22A 0.9800
C22 H22B 0.9800
C22 H22C 0.9800
C24 C25 1.339(5)
C24 H24 0.9500
C25 H25 0.9500
